data_4502927
loop_
_publ_author_name
'Ko\/lodziejczak, Jerzy'
'Adamczyk-Wo\'zniak, Agnieszka'
'Hachu\/la, Barbara'
'Barys, Maciej'
'Flakus, Henryk T.'
'Sporzy\'nski, Andrzej'
'Koll, Aleksander'

_publ_section_title
;
 Intermolecular Interactions in the Solid State of Ionic Secondary Mannich
 Bases
;
_journal_issue 2
_journal_name_full 'Crystal Growth &amp; Design'
_journal_page_first 589
_journal_paper_doi 10.1021/cg201179x
_journal_volume 12
_journal_year 2012
_chemical_formula_moiety 'C10 H14 N2 O3'
_chemical_formula_sum 'C10 H14 N2 O3'
_chemical_formula_weight 210.23
_chemical_name_systematic
; 
 4-nitro-2-[(aminopropyl)methyl]-phenol 
;
_space_group_IT_number 2
_symmetry_cell_setting triclinic
_symmetry_space_group_name_Hall '-P 1'
_symmetry_space_group_name_H-M 'P -1'
_atom_sites_solution_hydrogens geom
_atom_sites_solution_primary direct
_atom_sites_solution_secondary difmap
_audit_creation_method SHELXL-97
_cell_angle_alpha 73.516(5)
_cell_angle_beta 87.835(4)
_cell_angle_gamma 82.886(4)
_cell_formula_units_Z 2
_cell_length_a 5.3910(3)
_cell_length_b 9.6335(5)
_cell_length_c 10.2582(6)
_cell_measurement_temperature 100(2)
_cell_volume 506.92(5)
_computing_cell_refinement 'CrysAlis CCD, Oxford Diffraction Ltd.'
_computing_data_collection 'CrysAlis RED, Oxford Diffraction Ltd.'
_computing_data_reduction 'CrysAlis RED, Oxford Diffraction Ltd.'
_computing_structure_refinement 'SHELXL-97 (Sheldrick, 2008)'
_computing_structure_solution 'SHELXS-97 (Sheldrick, 2008)'
_diffrn_ambient_temperature 100(2)
_diffrn_measured_fraction_theta_full 0.971
_diffrn_measured_fraction_theta_max 0.971
_diffrn_measurement_device_type KM4-CCD
_diffrn_measurement_method /w
_diffrn_radiation_monochromator graphite
_diffrn_radiation_source 'fine-focus sealed tube'
_diffrn_radiation_type MoK\a
_diffrn_radiation_wavelength 0.71073
_diffrn_reflns_av_R_equivalents 0.0117
_diffrn_reflns_av_sigmaI/netI 0.0145
_diffrn_reflns_limit_h_max 6
_diffrn_reflns_limit_h_min -5
_diffrn_reflns_limit_k_max 11
_diffrn_reflns_limit_k_min -11
_diffrn_reflns_limit_l_max 12
_diffrn_reflns_limit_l_min -12
_diffrn_reflns_number 3401
_diffrn_reflns_theta_full 25.08
_diffrn_reflns_theta_max 25.08
_diffrn_reflns_theta_min 3.44
_exptl_absorpt_coefficient_mu 0.103
_exptl_absorpt_correction_type none
_exptl_crystal_colour yellow
_exptl_crystal_density_diffrn 1.377
_exptl_crystal_density_method 'not measured'
_exptl_crystal_description plates
_exptl_crystal_F_000 224
_exptl_crystal_size_max 0.23
_exptl_crystal_size_mid 0.15
_exptl_crystal_size_min 0.12
_refine_diff_density_max 0.222
_refine_diff_density_min -0.158
_refine_diff_density_rms 0.041
_refine_ls_extinction_method none
_refine_ls_goodness_of_fit_ref 1.041
_refine_ls_hydrogen_treatment mixed
_refine_ls_matrix_type full
_refine_ls_number_parameters 144
_refine_ls_number_reflns 1752
_refine_ls_number_restraints 0
_refine_ls_restrained_S_all 1.041
_refine_ls_R_factor_all 0.0405
_refine_ls_R_factor_gt 0.0338
_refine_ls_shift/su_max 0.000
_refine_ls_shift/su_mean 0.000
_refine_ls_structure_factor_coef Fsqd
_refine_ls_weighting_details 'calc w=1/[\s^2^(Fo^2^)+(0.0575P)^2^+0.1165P] where P=(Fo^2^+2Fc^2^)/3'
_refine_ls_weighting_scheme calc
_refine_ls_wR_factor_gt 0.0905
_refine_ls_wR_factor_ref 0.0955
_reflns_number_gt 1488
_reflns_number_total 1752
_reflns_threshold_expression >2sigma(I)
_cod_data_source_file cg201179x_si_001.cif
_cod_data_source_block 1
_cod_depositor_comments
;
The following automatic conversions were performed:

'_symmetry_cell_setting' value 'Triclinic' changed to 'triclinic'
according to /home/saulius/struct/CIF-dictionaries/cif_core.dic
dictionary named 'cif_core.dic' version 2.4.1 from 2010-06-29.

Automatic conversion script
Id: cif_fix_values 1715 2011-07-08 13:25:40Z adriana 
;
_cod_original_sg_symbol_H-M P-1
_cod_database_code 4502927

loop_
_symmetry_equiv_pos_as_xyz
'x, y, z'
'-x, -y, -z'

loop_
_atom_site_label
_atom_site_type_symbol
_atom_site_fract_x
_atom_site_fract_y
_atom_site_fract_z
_atom_site_U_iso_or_equiv
_atom_site_adp_type
_atom_site_occupancy
_atom_site_symmetry_multiplicity
_atom_site_calc_flag
_atom_site_refinement_flags
O1 O 0.24624(16) 0.36001(9) 0.53076(9) 0.0201(2) Uani 1 1 d .
O12 O -0.41962(18) -0.14646(10) 0.69686(11) 0.0319(3) Uani 1 1 d .
C3 C 0.1742(2) 0.16084(14) 0.72145(13) 0.0218(3) Uani 1 1 d .
H3 H 0.3045 0.1804 0.7711 0.026 Uiso 1 1 calc R
N8 N -0.3408(2) 0.42123(11) 0.36549(11) 0.0182(3) Uani 1 1 d .
C1 C -0.0702(2) 0.21440(13) 0.51508(13) 0.0189(3) Uani 1 1 d .
C5 C -0.1471(2) 0.01605(14) 0.70876(14) 0.0221(3) Uani 1 1 d .
O11 O -0.2590(2) -0.16683(13) 0.89201(11) 0.0458(3) Uani 1 1 d .
C6 C -0.2000(2) 0.09821(13) 0.57583(14) 0.0205(3) Uani 1 1 d .
H6 H -0.3262 0.0742 0.5266 0.025 Uiso 1 1 calc R
N1 N -0.2833(2) -0.10549(12) 0.76970(13) 0.0271(3) Uani 1 1 d .
C7 C -0.1307(2) 0.30240(13) 0.37168(13) 0.0194(3) Uani 1 1 d .
H7B H 0.0196 0.3459 0.3286 0.023 Uiso 1 1 calc R
H7A H -0.1770 0.2373 0.3196 0.023 Uiso 1 1 calc R
C2 C 0.1239(2) 0.25069(13) 0.58668(13) 0.0185(3) Uani 1 1 d .
C10 C -0.6646(2) 0.59926(14) 0.21887(13) 0.0206(3) Uani 1 1 d .
H10B H -0.6232 0.6828 0.2486 0.025 Uiso 1 1 calc R
H10A H -0.7925 0.5513 0.2817 0.025 Uiso 1 1 calc R
C9 C -0.4325(2) 0.49207(14) 0.22373(13) 0.0205(3) Uani 1 1 d .
H9A H -0.4698 0.4159 0.1822 0.025 Uiso 1 1 calc R
H9B H -0.2989 0.5437 0.1692 0.025 Uiso 1 1 calc R
C4 C 0.0411(2) 0.04713(14) 0.78199(14) 0.0230(3) Uani 1 1 d .
H4 H 0.0766 -0.0099 0.8728 0.028 Uiso 1 1 calc R
C11 C -0.7683(3) 0.65347(16) 0.07527(14) 0.0294(3) Uani 1 1 d .
H11A H -0.9184 0.7227 0.0732 0.044 Uiso 1 1 calc R
H11B H -0.8111 0.5707 0.0465 0.044 Uiso 1 1 calc R
H11C H -0.6422 0.7019 0.0134 0.044 Uiso 1 1 calc R
H82 H -0.471(3) 0.3832(17) 0.4149(16) 0.026(4) Uiso 1 1 d .
H81 H -0.291(3) 0.4929(17) 0.4008(15) 0.028(4) Uiso 1 1 d .

loop_
_atom_site_aniso_label
_atom_site_aniso_U_11
_atom_site_aniso_U_22
_atom_site_aniso_U_33
_atom_site_aniso_U_23
_atom_site_aniso_U_13
_atom_site_aniso_U_12
O1 0.0205(5) 0.0166(5) 0.0248(5) -0.0073(4) 0.0016(4) -0.0057(4)
O12 0.0275(6) 0.0232(5) 0.0457(6) -0.0074(5) -0.0029(5) -0.0104(4)
C3 0.0192(7) 0.0211(7) 0.0266(7) -0.0086(6) -0.0029(5) -0.0021(5)
N8 0.0191(6) 0.0164(5) 0.0208(6) -0.0069(5) 0.0008(5) -0.0050(4)
C1 0.0186(7) 0.0156(6) 0.0235(7) -0.0079(5) 0.0008(5) -0.0002(5)
C5 0.0194(7) 0.0158(6) 0.0296(7) -0.0043(5) 0.0013(5) -0.0020(5)
O11 0.0413(7) 0.0439(7) 0.0391(7) 0.0172(5) -0.0112(5) -0.0202(5)
C6 0.0168(7) 0.0181(6) 0.0284(7) -0.0094(5) -0.0009(5) -0.0018(5)
N1 0.0207(6) 0.0195(6) 0.0367(7) -0.0002(5) -0.0028(5) -0.0026(5)
C7 0.0184(7) 0.0179(6) 0.0238(7) -0.0085(5) 0.0005(5) -0.0034(5)
C2 0.0177(7) 0.0145(6) 0.0248(7) -0.0088(5) 0.0026(5) -0.0010(5)
C10 0.0217(7) 0.0187(6) 0.0218(7) -0.0053(5) -0.0001(5) -0.0047(5)
C9 0.0241(7) 0.0197(6) 0.0186(6) -0.0061(5) -0.0001(5) -0.0044(5)
C4 0.0216(7) 0.0198(7) 0.0251(7) -0.0030(5) -0.0018(5) 0.0001(5)
C11 0.0290(8) 0.0319(8) 0.0250(7) -0.0057(6) -0.0023(6) 0.0009(6)

loop_
_atom_type_symbol
_atom_type_description
_atom_type_scat_dispersion_real
_atom_type_scat_dispersion_imag
_atom_type_scat_source
C C 0.0033 0.0016 'International Tables Vol C Tables 4.2.6.8 and 6.1.1.4'
H H 0.0000 0.0000 'International Tables Vol C Tables 4.2.6.8 and 6.1.1.4'
N N 0.0061 0.0033 'International Tables Vol C Tables 4.2.6.8 and 6.1.1.4'
O O 0.0106 0.0060 'International Tables Vol C Tables 4.2.6.8 and 6.1.1.4'

loop_
_geom_angle_atom_site_label_1
_geom_angle_atom_site_label_2
_geom_angle_atom_site_label_3
_geom_angle
C4 C3 C2 122.21(12)
C4 C3 H3 118.9
C2 C3 H3 118.9
C9 N8 C7 112.24(10)
C9 N8 H82 107.3(10)
C7 N8 H82 109.2(10)
C9 N8 H81 108.5(9)
C7 N8 H81 110.6(9)
H82 N8 H81 108.8(13)
C6 C1 C2 120.72(12)
C6 C1 C7 119.51(11)
C2 C1 C7 119.76(11)
C6 C5 C4 120.93(12)
C6 C5 N1 119.29(12)
C4 C5 N1 119.75(12)
C1 C6 C5 120.24(12)
C1 C6 H6 119.9
C5 C6 H6 119.9
O11 N1 O12 121.97(11)
O11 N1 C5 119.18(12)
O12 N1 C5 118.85(12)
N8 C7 C1 111.94(10)
N8 C7 H7B 109.2
C1 C7 H7B 109.2
N8 C7 H7A 109.2
C1 C7 H7A 109.2
H7B C7 H7A 107.9
O1 C2 C3 122.09(11)
O1 C2 C1 121.22(12)
C3 C2 C1 116.69(11)
C9 C10 C11 110.13(11)
C9 C10 H10B 109.6
C11 C10 H10B 109.6
C9 C10 H10A 109.6
C11 C10 H10A 109.6
H10B C10 H10A 108.1
N8 C9 C10 112.38(10)
N8 C9 H9A 109.1
C10 C9 H9A 109.1
N8 C9 H9B 109.1
C10 C9 H9B 109.1
H9A C9 H9B 107.9
C3 C4 C5 119.19(12)
C3 C4 H4 120.4
C5 C4 H4 120.4
C10 C11 H11A 109.5
C10 C11 H11B 109.5
H11A C11 H11B 109.5
C10 C11 H11C 109.5
H11A C11 H11C 109.5
H11B C11 H11C 109.5

loop_
_geom_bond_atom_site_label_1
_geom_bond_atom_site_label_2
_geom_bond_distance
O1 C2 1.2938(15)
O12 N1 1.2389(15)
C3 C4 1.3694(18)
C3 C2 1.4231(18)
C3 H3 0.9500
N8 C9 1.4942(16)
N8 C7 1.4967(16)
N8 H82 0.901(17)
N8 H81 0.935(16)
C1 C6 1.3770(18)
C1 C2 1.4321(18)
C1 C7 1.4997(17)
C5 C6 1.3886(19)
C5 C4 1.3944(19)
C5 N1 1.4365(17)
O11 N1 1.2301(16)
C6 H6 0.9500
C7 H7B 0.9900
C7 H7A 0.9900
C10 C9 1.5133(18)
C10 C11 1.5192(18)
C10 H10B 0.9900
C10 H10A 0.9900
C9 H9A 0.9900
C9 H9B 0.9900
C4 H4 0.9500
C11 H11A 0.9800
C11 H11B 0.9800
C11 H11C 0.9800

loop_
_geom_torsion_atom_site_label_1
_geom_torsion_atom_site_label_2
_geom_torsion_atom_site_label_3
_geom_torsion_atom_site_label_4
_geom_torsion
C2 C1 C6 C5 1.18(18)
C7 C1 C6 C5 -179.69(11)
C4 C5 C6 C1 -1.49(19)
N1 C5 C6 C1 -179.44(11)
C6 C5 N1 O11 -171.01(12)
C4 C5 N1 O11 11.01(19)
C6 C5 N1 O12 9.85(18)
C4 C5 N1 O12 -168.13(12)
C9 N8 C7 C1 -169.79(10)
C6 C1 C7 N8 86.34(13)
C2 C1 C7 N8 -94.52(13)
C4 C3 C2 O1 178.47(12)
C4 C3 C2 C1 -1.49(18)
C6 C1 C2 O1 -179.70(11)
C7 C1 C2 O1 1.17(18)
C6 C1 C2 C3 0.26(18)
C7 C1 C2 C3 -178.86(10)
C7 N8 C9 C10 172.99(10)
C11 C10 C9 N8 -172.88(10)
C2 C3 C4 C5 1.2(2)
C6 C5 C4 C3 0.3(2)
N1 C5 C4 C3 178.23(12)
